data_2219234
loop_
_publ_author_name
'Shahid, Muhammad'
'Mazhar, Muhammad'
'Helliwell, Madeleine'
'Akhtar, Javeed'
'Ahmad, Kibriya'

_publ_section_title
<i>catena</i>-Poly[[tetrakis(\m~2~-acetato-\k^2^<i>O</i>:<i>O</i>')dicopper(II)(<i>Cu</i>---<i>Cu</i>)]-\m~2~-acetato-\k^2^<i>O</i>:<i>O</i>'-[bis[\m~2~-3-(dimethylamino)propan-1-olato]-\k^2^<i>N</i>,<i>O</i>:<i>O</i>;\k^2^<i>O</i>:<i>N</i>,<i>O</i>-bis[(tetrahydrofuran-\k<i>O</i>)copper(II)]]-\m~2~-acetato-\k^2^<i>O</i>:<i>O</i>']
_journal_coeditor_code BH2182
_journal_issue 9
_journal_name_full 'Acta Crystallographica Section E'
_journal_page_first m1139
_journal_page_last m1140
_journal_paper_doi 10.1107/S1600536808024148
_journal_volume 64
_journal_year 2008
_chemical_formula_iupac '[Cu4 (C5 H12 N O)2 (C2 H3 O2)6 (C4 H8 O)2]'
_chemical_formula_moiety 'C30 H58 Cu4 N2 O16'
_chemical_formula_sum 'C30 H58 Cu4 N2 O16'
_chemical_formula_weight 956.94
_chemical_name_systematic
;
<i>catena</i>-Poly[[tetrakis(\m~2~-acetato-
\k^2^<i>O</i>:<i>O</i>')dicopper(II)(Cu---Cu)]-\m~2~-
acetato-\k^2^<i>O</i>:<i>O</i>'-[bis[\m~2~-3-(dimethylamino)propan-1-olato]-
\k^2^<i>N</i>,<i>O</i>:<i>O</i>;\k^2^<i>O</i>:<i>N</i>,<i>O</i>-
bis[(tetrahydrofuran-\k<i>O</i>)copper(II)]]-\m~2~-acetato-
\k^2^<i>O</i>:<i>O</i>']
;
_space_group_IT_number 15
_symmetry_cell_setting monoclinic
_symmetry_space_group_name_Hall '-C 2yc'
_symmetry_space_group_name_H-M 'C 1 2/c 1'
_atom_sites_solution_hydrogens geom
_atom_sites_solution_primary direct
_atom_sites_solution_secondary difmap
_audit_creation_method SHELXL-97
_cell_angle_alpha 90
_cell_angle_beta 105.782(5)
_cell_angle_gamma 90
_cell_formula_units_Z 4
_cell_length_a 25.686(5)
_cell_length_b 8.972(5)
_cell_length_c 18.021(5)
_cell_measurement_reflns_used 2913
_cell_measurement_temperature 100(2)
_cell_measurement_theta_max 26.35
_cell_measurement_theta_min 2.36
_cell_volume 3996(3)
_computing_cell_refinement 'SAINT (Bruker, 2002)'
_computing_data_collection 'SMART (Bruker, 2001)'
_computing_data_reduction 'SAINT (Bruker, 2002)'
_computing_molecular_graphics 'SHELXTL (Sheldrick, 2008)'
_computing_publication_material 'SHELXTL (Sheldrick, 2008)'
_computing_structure_refinement 'SHELXL97 (Sheldrick, 2008)'
_computing_structure_solution 'SHELXS97 (Sheldrick, 2008)'
_diffrn_ambient_temperature 100(2)
_diffrn_measured_fraction_theta_full 0.995
_diffrn_measured_fraction_theta_max 0.995
_diffrn_measurement_device_type 'Bruker SMART CCD area-detector'
_diffrn_measurement_method '\f and \w'
_diffrn_radiation_monochromator graphite
_diffrn_radiation_source 'fine-focus sealed tube'
_diffrn_radiation_type MoK\a
_diffrn_radiation_wavelength 0.71069
_diffrn_reflns_av_R_equivalents 0.0929
_diffrn_reflns_av_sigmaI/netI 0.0799
_diffrn_reflns_limit_h_max 32
_diffrn_reflns_limit_h_min -32
_diffrn_reflns_limit_k_max 11
_diffrn_reflns_limit_k_min -11
_diffrn_reflns_limit_l_max 21
_diffrn_reflns_limit_l_min -22
_diffrn_reflns_number 15315
_diffrn_reflns_theta_full 26.42
_diffrn_reflns_theta_max 26.42
_diffrn_reflns_theta_min 2.35
_exptl_absorpt_coefficient_mu 2.168
_exptl_absorpt_correction_type none
_exptl_crystal_colour blue
_exptl_crystal_density_diffrn 1.590
_exptl_crystal_density_method 'not measured'
_exptl_crystal_description plate
_exptl_crystal_F_000 1984
_exptl_crystal_size_max 0.23
_exptl_crystal_size_mid 0.10
_exptl_crystal_size_min 0.04
_refine_diff_density_max 1.168
_refine_diff_density_min -0.890
_refine_ls_extinction_method none
_refine_ls_goodness_of_fit_ref 1.222
_refine_ls_hydrogen_treatment constr
_refine_ls_matrix_type full
_refine_ls_number_parameters 268
_refine_ls_number_reflns 4093
_refine_ls_number_restraints 167
_refine_ls_restrained_S_all 1.207
_refine_ls_R_factor_all 0.0932
_refine_ls_R_factor_gt 0.0749
_refine_ls_shift/su_max 0.000
_refine_ls_shift/su_mean 0.000
_refine_ls_structure_factor_coef Fsqd
_refine_ls_weighting_details 'calc w=1/[\s^2^(Fo^2^)+(0.0593P)^2^+6.3428P] where P=(Fo^2^+2Fc^2^)/3'
_refine_ls_weighting_scheme calc
_refine_ls_wR_factor_gt 0.1499
_refine_ls_wR_factor_ref 0.1563
_reflns_number_gt 3300
_reflns_number_total 4093
_reflns_threshold_expression I>2\s(I)
_cod_data_source_file bh2182.cif
_cod_data_source_block I
_cod_original_sg_symbol_H-M 'C 2/c'
_cod_database_code 2219234
_cod_database_fobs_code 2219234

loop_
_symmetry_equiv_pos_as_xyz
'x, y, z'
'-x, y, -z+1/2'
'x+1/2, y+1/2, z'
'-x+1/2, y+1/2, -z+1/2'
'-x, -y, -z'
'x, -y, z-1/2'
'-x+1/2, -y+1/2, -z'
'x+1/2, -y+1/2, z-1/2'

loop_
_atom_site_type_symbol
_atom_site_label
_atom_site_fract_x
_atom_site_fract_y
_atom_site_fract_z
_atom_site_U_iso_or_equiv
_atom_site_adp_type
_atom_site_calc_flag
_atom_site_refinement_flags
_atom_site_occupancy
_atom_site_disorder_assembly
_atom_site_disorder_group
Cu Cu1 0.30186(3) 0.30456(8) 0.55814(4) 0.0138(2) Uani d . 1 . .
Cu Cu2 0.45657(3) 0.02909(8) 0.52386(4) 0.0172(2) Uani d . 1 . .
O O1 0.25020(14) 0.3612(4) 0.4632(2) 0.0151(8) Uani d . 1 . .
O O2 0.35126(14) 0.2046(5) 0.6459(2) 0.0176(9) Uani d . 1 . .
O O3 0.38789(15) 0.0922(5) 0.5624(2) 0.0185(9) Uani d . 1 . .
O O4 0.48175(19) -0.1399(6) 0.5945(3) 0.0396(13) Uani d . 1 . .
O O5 0.55563(17) -0.1852(5) 0.5562(2) 0.0256(10) Uani d . 1 . .
O O6 0.42008(17) -0.1147(6) 0.4445(3) 0.0351(12) Uani d . 1 . .
O O7 0.49313(17) -0.1635(5) 0.4038(3) 0.0291(11) Uani d . 1 . .
N N1 0.35282(19) 0.4863(5) 0.5650(3) 0.0183(11) Uani d . 1 . .
C C1 0.3780(3) 0.5304(8) 0.6455(4) 0.0299(15) Uani d . 1 . .
H H1A 0.4026 0.6114 0.6466 0.045 Uiso calc R 1 . .
H H1B 0.3973 0.4472 0.6734 0.045 Uiso calc R 1 . .
H H1C 0.3504 0.5614 0.6689 0.045 Uiso calc R 1 . .
C C2 0.3966(2) 0.4443(7) 0.5296(4) 0.0238(14) Uani d . 1 . .
H H2A 0.4181 0.5305 0.5265 0.036 Uiso calc R 1 . .
H H2B 0.3810 0.4057 0.4787 0.036 Uiso calc R 1 . .
H H2C 0.4191 0.3694 0.5606 0.036 Uiso calc R 1 . .
C C3 0.3233(2) 0.6201(7) 0.5256(4) 0.0236(14) Uani d . 1 . .
H H3A 0.3493 0.6994 0.5275 0.028 Uiso calc R 1 . .
H H3B 0.2985 0.6534 0.5542 0.028 Uiso calc R 1 . .
C C4 0.2913(2) 0.5957(7) 0.4414(4) 0.0256(15) Uani d . 1 . .
H H4A 0.2821 0.6919 0.4168 0.031 Uiso calc R 1 . .
H H4B 0.3141 0.5439 0.4148 0.031 Uiso calc R 1 . .
C C5 0.2399(2) 0.5068(7) 0.4328(4) 0.0235(14) Uani d . 1 . .
H H5A 0.2169 0.5586 0.4591 0.028 Uiso calc R 1 . .
H H5B 0.2206 0.5005 0.3786 0.028 Uiso calc R 1 . .
C C6 0.3837(2) 0.1105(7) 0.6289(3) 0.0180(13) Uani d . 1 . .
C C7 0.4177(3) 0.0192(8) 0.6959(4) 0.0328(17) Uani d . 1 . .
H H7A 0.4166 -0.0839 0.6813 0.049 Uiso calc R 1 . .
H H7B 0.4035 0.0299 0.7397 0.049 Uiso calc R 1 . .
H H7C 0.4544 0.0540 0.7090 0.049 Uiso calc R 1 . .
C C8 0.5252(2) -0.2083(7) 0.5982(4) 0.0209(13) Uani d . 1 . .
C C9 0.5405(3) -0.3270(7) 0.6589(4) 0.0319(16) Uani d . 1 . .
H H9A 0.5155 -0.4085 0.6456 0.048 Uiso calc R 1 . .
H H9B 0.5394 -0.2866 0.7078 0.048 Uiso calc R 1 . .
H H9C 0.5764 -0.3620 0.6623 0.048 Uiso calc R 1 . .
C C10 0.4439(2) -0.1799(7) 0.4023(4) 0.0211(13) Uani d . 1 . .
C C11 0.4112(3) -0.2912(7) 0.3460(4) 0.0311(16) Uani d . 1 . .
H H11A 0.3992 -0.3694 0.3738 0.047 Uiso calc R 1 . .
H H11B 0.4332 -0.3328 0.3158 0.047 Uiso calc R 1 . .
H H11C 0.3804 -0.2424 0.3126 0.047 Uiso calc R 1 . .
O O1S 0.25794(16) 0.4312(6) 0.6472(2) 0.0302(10) Uani d DU 1 . .
C C1S 0.2630(5) 0.3409(16) 0.7175(6) 0.031(2) Uani d PDU 0.608(13) A 1
H H1S1 0.2811 0.3983 0.7628 0.037 Uiso calc PR 0.608(13) A 1
H H1S2 0.2843 0.2524 0.7159 0.037 Uiso calc PR 0.608(13) A 1
C C2S 0.2070(5) 0.2968(15) 0.7220(8) 0.035(2) Uani d PDU 0.608(13) A 1
H H2S1 0.1953 0.2038 0.6952 0.042 Uiso calc PR 0.608(13) A 1
H H2S2 0.2054 0.2885 0.7750 0.042 Uiso calc PR 0.608(13) A 1
C C3S 0.1749(4) 0.4257(14) 0.6819(6) 0.0286(18) Uani d PDU 0.608(13) A 1
H H3S1 0.1781 0.5108 0.7161 0.034 Uiso calc PR 0.608(13) A 1
H H3S2 0.1370 0.3998 0.6620 0.034 Uiso calc PR 0.608(13) A 1
C C4S 0.2002(2) 0.4563(8) 0.6182(4) 0.0272(12) Uani d PDU 0.608(13) A 1
H H4S1 0.1851 0.3906 0.5749 0.033 Uiso calc PR 0.608(13) A 1
H H4S2 0.1933 0.5585 0.6007 0.033 Uiso calc PR 0.608(13) A 1
C C1T 0.2742(8) 0.392(3) 0.7265(8) 0.034(3) Uani d PDU 0.392(13) A 2
H H1T1 0.2724 0.4753 0.7599 0.041 Uiso calc PR 0.392(13) A 2
H H1T2 0.3099 0.3474 0.7417 0.041 Uiso calc PR 0.392(13) A 2
C C2T 0.2304(7) 0.281(2) 0.7224(11) 0.037(3) Uani d PDU 0.392(13) A 2
H H2T1 0.2230 0.2718 0.7722 0.044 Uiso calc PR 0.392(13) A 2
H H2T2 0.2410 0.1843 0.7075 0.044 Uiso calc PR 0.392(13) A 2
C C3T 0.1812(6) 0.337(2) 0.6632(9) 0.030(2) Uani d PDU 0.392(13) A 2
H H3T1 0.1552 0.3768 0.6881 0.036 Uiso calc PR 0.392(13) A 2
H H3T2 0.1642 0.2560 0.6293 0.036 Uiso calc PR 0.392(13) A 2
C C4T 0.2002(2) 0.4563(8) 0.6182(4) 0.0272(12) Uani d PDU 0.392(13) A 2
H H4T1 0.1874 0.4401 0.5630 0.033 Uiso calc PR 0.392(13) A 2
H H4T2 0.1899 0.5551 0.6307 0.033 Uiso calc PRU 0.392(13) A 2

loop_
_atom_site_aniso_label
_atom_site_aniso_U_11
_atom_site_aniso_U_22
_atom_site_aniso_U_33
_atom_site_aniso_U_12
_atom_site_aniso_U_13
_atom_site_aniso_U_23
Cu1 0.0061(3) 0.0192(4) 0.0153(4) 0.0016(3) 0.0012(3) -0.0012(3)
Cu2 0.0079(3) 0.0222(4) 0.0218(4) 0.0048(3) 0.0045(3) 0.0020(3)
O1 0.0100(18) 0.015(2) 0.017(2) 0.0006(16) -0.0010(16) 0.0048(17)
O2 0.0077(19) 0.026(2) 0.017(2) 0.0038(16) 0.0001(16) -0.0036(18)
O3 0.0070(18) 0.032(3) 0.016(2) 0.0028(17) 0.0023(16) 0.0001(18)
O4 0.028(3) 0.043(3) 0.056(3) 0.021(2) 0.026(3) 0.028(3)
O5 0.018(2) 0.035(3) 0.026(2) 0.0129(19) 0.0088(19) 0.008(2)
O6 0.013(2) 0.044(3) 0.050(3) -0.006(2) 0.010(2) -0.022(3)
O7 0.017(2) 0.045(3) 0.025(2) -0.003(2) 0.0047(19) -0.010(2)
N1 0.012(2) 0.021(3) 0.024(3) -0.002(2) 0.007(2) -0.003(2)
C1 0.025(3) 0.035(4) 0.024(4) -0.004(3) -0.004(3) -0.007(3)
C2 0.013(3) 0.024(4) 0.037(4) 0.001(2) 0.011(3) -0.002(3)
C3 0.014(3) 0.020(3) 0.035(4) 0.001(2) 0.002(3) -0.001(3)
C4 0.016(3) 0.019(3) 0.039(4) -0.003(2) 0.002(3) 0.009(3)
C5 0.013(3) 0.027(4) 0.028(3) 0.000(2) 0.001(3) 0.002(3)
C6 0.007(3) 0.022(3) 0.023(3) -0.003(2) 0.000(2) 0.001(3)
C7 0.027(4) 0.044(4) 0.027(4) 0.021(3) 0.007(3) 0.010(3)
C8 0.018(3) 0.022(3) 0.020(3) -0.001(2) 0.001(2) 0.000(3)
C9 0.027(4) 0.028(4) 0.042(4) 0.010(3) 0.012(3) 0.014(3)
C10 0.018(3) 0.018(3) 0.025(3) 0.003(2) 0.003(3) 0.007(3)
C11 0.030(4) 0.026(4) 0.033(4) -0.004(3) 0.001(3) -0.002(3)
O1S 0.0107(18) 0.057(3) 0.024(2) 0.0075(19) 0.0063(17) -0.003(2)
C1S 0.014(4) 0.055(5) 0.021(4) 0.011(4) 0.000(3) -0.002(4)
C2S 0.020(4) 0.049(5) 0.034(4) 0.005(4) 0.006(4) 0.010(3)
C3S 0.012(3) 0.042(4) 0.032(4) 0.002(3) 0.007(3) 0.002(4)
C4S 0.011(2) 0.041(3) 0.029(2) 0.008(2) 0.0047(19) 0.004(2)
C1T 0.015(4) 0.060(6) 0.023(4) 0.008(4) -0.002(4) -0.003(5)
C2T 0.025(5) 0.052(5) 0.030(5) 0.008(5) 0.001(4) 0.008(4)
C3T 0.015(4) 0.045(5) 0.030(4) 0.004(4) 0.006(4) 0.003(4)
C4T 0.011(2) 0.041(3) 0.029(2) 0.008(2) 0.0047(19) 0.004(2)

loop_
_atom_type_symbol
_atom_type_description
_atom_type_scat_dispersion_real
_atom_type_scat_dispersion_imag
_atom_type_scat_source
C C 0.0033 0.0016 'International Tables Vol C Tables 4.2.6.8 and 6.1.1.4'
H H 0.0000 0.0000 'International Tables Vol C Tables 4.2.6.8 and 6.1.1.4'
N N 0.0061 0.0033 'International Tables Vol C Tables 4.2.6.8 and 6.1.1.4'
O O 0.0106 0.0060 'International Tables Vol C Tables 4.2.6.8 and 6.1.1.4'
Cu Cu 0.3201 1.2651 'International Tables Vol C Tables 4.2.6.8 and 6.1.1.4'

loop_
_geom_angle_atom_site_label_1
_geom_angle_atom_site_label_2
_geom_angle_atom_site_label_3
_geom_angle_site_symmetry_1
_geom_angle_site_symmetry_3
_geom_angle
O1 Cu1 O2 . . 167.93(17)
O1 Cu1 O1 . 7_556 75.99(18)
O2 Cu1 O1 . 7_556 93.93(16)
O1 Cu1 N1 . . 96.69(18)
O2 Cu1 N1 . . 93.02(18)
O1 Cu1 N1 7_556 . 172.24(18)
O6 Cu2 O4 . . 88.5(2)
O6 Cu2 O5 . 5_656 89.1(2)
O4 Cu2 O5 . 5_656 167.51(18)
O6 Cu2 O7 . 5_656 167.87(18)
O4 Cu2 O7 . 5_656 90.1(2)
O5 Cu2 O7 5_656 5_656 89.7(2)
O6 Cu2 O3 . . 97.94(17)
O4 Cu2 O3 . . 98.52(17)
O5 Cu2 O3 5_656 . 93.94(16)
O7 Cu2 O3 5_656 . 94.19(17)
O6 Cu2 Cu2 . 5_656 84.91(13)
O4 Cu2 Cu2 . 5_656 84.33(13)
O5 Cu2 Cu2 5_656 5_656 83.26(12)
O7 Cu2 Cu2 5_656 5_656 82.96(13)
O3 Cu2 Cu2 . 5_656 176.00(12)
C5 O1 Cu1 . . 126.8(4)
C5 O1 Cu1 . 7_556 125.3(3)
Cu1 O1 Cu1 . 7_556 104.01(18)
C6 O2 Cu1 . . 115.5(4)
C6 O3 Cu2 . . 130.0(4)
C8 O4 Cu2 . . 122.6(4)
C8 O5 Cu2 . 5_656 124.2(4)
C10 O6 Cu2 . . 122.5(4)
C10 O7 Cu2 . 5_656 123.7(4)
C1 N1 C2 . . 108.1(5)
C1 N1 C3 . . 106.4(5)
C2 N1 C3 . . 110.3(5)
C1 N1 Cu1 . . 111.7(4)
C2 N1 Cu1 . . 108.3(4)
C3 N1 Cu1 . . 111.9(3)
N1 C1 H1A . . 109.5
N1 C1 H1B . . 109.5
H1A C1 H1B . . 109.5
N1 C1 H1C . . 109.5
H1A C1 H1C . . 109.5
H1B C1 H1C . . 109.5
N1 C2 H2A . . 109.5
N1 C2 H2B . . 109.5
H2A C2 H2B . . 109.5
N1 C2 H2C . . 109.5
H2A C2 H2C . . 109.5
H2B C2 H2C . . 109.5
N1 C3 C4 . . 115.0(5)
N1 C3 H3A . . 108.5
C4 C3 H3A . . 108.5
N1 C3 H3B . . 108.5
C4 C3 H3B . . 108.5
H3A C3 H3B . . 107.5
C5 C4 C3 . . 113.2(5)
C5 C4 H4A . . 108.9
C3 C4 H4A . . 108.9
C5 C4 H4B . . 108.9
C3 C4 H4B . . 108.9
H4A C4 H4B . . 107.7
O1 C5 C4 . . 112.4(5)
O1 C5 H5A . . 109.1
C4 C5 H5A . . 109.1
O1 C5 H5B . . 109.1
C4 C5 H5B . . 109.1
H5A C5 H5B . . 107.9
O3 C6 O2 . . 123.4(5)
O3 C6 C7 . . 120.8(5)
O2 C6 C7 . . 115.8(5)
C6 C7 H7A . . 109.5
C6 C7 H7B . . 109.5
H7A C7 H7B . . 109.5
C6 C7 H7C . . 109.5
H7A C7 H7C . . 109.5
H7B C7 H7C . . 109.5
O5 C8 O4 . . 125.5(6)
O5 C8 C9 . . 118.6(5)
O4 C8 C9 . . 115.9(5)
C8 C9 H9A . . 109.5
C8 C9 H9B . . 109.5
H9A C9 H9B . . 109.5
C8 C9 H9C . . 109.5
H9A C9 H9C . . 109.5
H9B C9 H9C . . 109.5
O6 C10 O7 . . 125.9(6)
O6 C10 C11 . . 116.5(5)
O7 C10 C11 . . 117.6(6)
C10 C11 H11A . . 109.5
C10 C11 H11B . . 109.5
H11A C11 H11B . . 109.5
C10 C11 H11C . . 109.5
H11A C11 H11C . . 109.5
H11B C11 H11C . . 109.5
C1T O1S C4S . . 113.2(10)
C4S O1S C1S . . 103.7(6)
O1S C1S C2S . . 109.0(8)
O1S C1S H1S1 . . 109.9
C2S C1S H1S1 . . 109.9
O1S C1S H1S2 . . 109.9
C2S C1S H1S2 . . 109.9
H1S1 C1S H1S2 . . 108.3
C3S C2S C1S . . 100.4(9)
C3S C2S H2S1 . . 111.7
C1S C2S H2S1 . . 111.7
C3S C2S H2S2 . . 111.7
C1S C2S H2S2 . . 111.7
H2S1 C2S H2S2 . . 109.5
C2S C3S C4S . . 102.4(8)
C2S C3S H3S1 . . 111.3
C4S C3S H3S1 . . 111.3
C2S C3S H3S2 . . 111.3
C4S C3S H3S2 . . 111.3
H3S1 C3S H3S2 . . 109.2
O1S C4S C3S . . 108.2(6)
O1S C4S H4S1 . . 110.1
C3S C4S H4S1 . . 110.1
O1S C4S H4S2 . . 110.1
C3S C4S H4S2 . . 110.1
H4S1 C4S H4S2 . . 108.4
O1S C1T C2T . . 96.0(13)
O1S C1T H1T1 . . 112.5
C2T C1T H1T1 . . 112.5
O1S C1T H1T2 . . 112.5
C2T C1T H1T2 . . 112.5
H1T1 C1T H1T2 . . 110.1
C1T C2T C3T . . 107.0(14)
C1T C2T H2T1 . . 110.3
C3T C2T H2T1 . . 110.3
C1T C2T H2T2 . . 110.3
C3T C2T H2T2 . . 110.3
H2T1 C2T H2T2 . . 108.6
C2T C3T H3T1 . . 110.4
C2T C3T H3T2 . . 110.4
H3T1 C3T H3T2 . . 108.6

loop_
_geom_bond_atom_site_label_1
_geom_bond_atom_site_label_2
_geom_bond_site_symmetry_2
_geom_bond_distance
Cu1 O1 . 1.926(4)
Cu1 O2 . 1.956(4)
Cu1 O1 7_556 1.967(4)
Cu1 N1 . 2.074(5)
Cu2 O6 . 1.965(5)
Cu2 O4 . 1.972(5)
Cu2 O5 5_656 1.974(4)
Cu2 O7 5_656 1.977(4)
Cu2 O3 . 2.141(4)
Cu2 Cu2 5_656 2.6520(14)
O1 C5 . 1.414(7)
O1 Cu1 7_556 1.967(4)
O2 C6 . 1.280(7)
O3 C6 . 1.243(7)
O4 C8 . 1.260(7)
O5 C8 . 1.244(7)
O5 Cu2 5_656 1.974(4)
O6 C10 . 1.244(7)
O7 C10 . 1.265(7)
O7 Cu2 5_656 1.977(4)
N1 C1 . 1.473(8)
N1 C2 . 1.485(7)
N1 C3 . 1.492(8)
C1 H1A . 0.9600
C1 H1B . 0.9600
C1 H1C . 0.9600
C2 H2A . 0.9600
C2 H2B . 0.9600
C2 H2C . 0.9600
C3 C4 . 1.532(9)
C3 H3A . 0.9700
C3 H3B . 0.9700
C4 C5 . 1.514(8)
C4 H4A . 0.9700
C4 H4B . 0.9700
C5 H5A . 0.9700
C5 H5B . 0.9700
C6 C7 . 1.522(8)
C7 H7A . 0.9600
C7 H7B . 0.9600
C7 H7C . 0.9600
C8 C9 . 1.501(8)
C9 H9A . 0.9600
C9 H9B . 0.9600
C9 H9C . 0.9600
C10 C11 . 1.506(9)
C11 H11A . 0.9600
C11 H11B . 0.9600
C11 H11C . 0.9600
O1S C1T . 1.420(13)
O1S C4S . 1.449(6)
O1S C1S . 1.480(10)
C1S C2S . 1.514(12)
C1S H1S1 . 0.9700
C1S H1S2 . 0.9700
C2S C3S . 1.489(11)
C2S H2S1 . 0.9700
C2S H2S2 . 0.9700
C3S C4S . 1.493(10)
C3S H3S1 . 0.9700
C3S H3S2 . 0.9700
C4S H4S1 . 0.9700
C4S H4S2 . 0.9700
C1T C2T . 1.487(14)
C1T H1T1 . 0.9700
C1T H1T2 . 0.9700
C2T C3T . 1.499(14)
C2T H2T1 . 0.9700
C2T H2T2 . 0.9700
C3T H3T1 . 0.9700
C3T H3T2 . 0.9700

loop_
_geom_torsion_atom_site_label_1
_geom_torsion_atom_site_label_2
_geom_torsion_atom_site_label_3
_geom_torsion_atom_site_label_4
_geom_torsion_site_symmetry_1
_geom_torsion_site_symmetry_4
_geom_torsion
O2 Cu1 O1 C5 . . -167.5(7)
O1 Cu1 O1 C5 7_556 . 158.4(5)
N1 Cu1 O1 C5 . . -24.2(5)
O2 Cu1 O1 Cu1 . 7_556 34.0(8)
O1 Cu1 O1 Cu1 7_556 7_556 0.0010(10)
N1 Cu1 O1 Cu1 . 7_556 177.36(19)
O1 Cu1 O2 C6 . . 49.2(9)
O1 Cu1 O2 C6 7_556 . 82.2(4)
N1 Cu1 O2 C6 . . -94.4(4)
O6 Cu2 O3 C6 . . 136.6(5)
O4 Cu2 O3 C6 . . 46.9(6)
O5 Cu2 O3 C6 5_656 . -133.8(5)
O7 Cu2 O3 C6 5_656 . -43.8(5)
O6 Cu2 O4 C8 . . 88.2(6)
O5 Cu2 O4 C8 5_656 . 9.5(14)
O7 Cu2 O4 C8 5_656 . -79.7(6)
O3 Cu2 O4 C8 . . -174.0(5)
Cu2 Cu2 O4 C8 5_656 . 3.2(5)
O4 Cu2 O6 C10 . . -84.5(5)
O5 Cu2 O6 C10 5_656 . 83.3(5)
O7 Cu2 O6 C10 5_656 . -0.9(14)
O3 Cu2 O6 C10 . . 177.1(5)
Cu2 Cu2 O6 C10 5_656 . 0.0(5)
O1 Cu1 N1 C1 . . 146.9(4)
O2 Cu1 N1 C1 . . -40.3(4)
O1 Cu1 N1 C2 . . -94.2(4)
O2 Cu1 N1 C2 . . 78.7(4)
O1 Cu1 N1 C3 . . 27.7(4)
O2 Cu1 N1 C3 . . -159.5(4)
C1 N1 C3 C4 . . -176.8(5)
C2 N1 C3 C4 . . 66.2(6)
Cu1 N1 C3 C4 . . -54.5(6)
N1 C3 C4 C5 . . 74.3(7)
Cu1 O1 C5 C4 . . 41.8(7)
Cu1 O1 C5 C4 7_556 . -164.1(4)
C3 C4 C5 O1 . . -62.2(7)
Cu2 O3 C6 O2 . . 148.6(4)
Cu2 O3 C6 C7 . . -31.7(8)
Cu1 O2 C6 O3 . . 6.6(7)
Cu1 O2 C6 C7 . . -173.2(4)
Cu2 O5 C8 O4 5_656 . 2.4(9)
Cu2 O5 C8 C9 5_656 . -177.7(4)
Cu2 O4 C8 O5 . . -4.3(10)
Cu2 O4 C8 C9 . . 175.8(5)
Cu2 O6 C10 O7 . . -0.3(9)
Cu2 O6 C10 C11 . . 177.8(4)
Cu2 O7 C10 O6 5_656 . 0.6(9)
Cu2 O7 C10 C11 5_656 . -177.5(4)
C1T O1S C1S C2S . . 127(4)
C4S O1S C1S C2S . . 7.9(13)
O1S C1S C2S C3S . . -29.8(14)
C1S C2S C3S C4S . . 38.9(12)
C1T O1S C4S C3S . . -2.4(15)
C1S O1S C4S C3S . . 17.8(10)
C2S C3S C4S O1S . . -37.0(11)
C4S O1S C1T C2T . . 45.5(19)
C1S O1S C1T C2T . . -22(3)
O1S C1T C2T C3T . . -34(2)
